data_7032015
loop_
_publ_author_name
'Heimann, Stefan'
'Bl\"aser, Dieter'
'W\"olper, Christoph'
'Haack, Rebekka'
'Jansen, Georg'
'Schulz, Stephan'

_publ_section_title
;
 The bonding situation in triethylchalcogenostiboranes - polarized single
 bonds vs. double bonds.
;
_journal_issue 39
_journal_name_full 'Dalton transactions (Cambridge, England : 2003)'
_journal_page_first 14772
_journal_page_last 14777
_journal_paper_doi 10.1039/c4dt01940g
_journal_volume 43
_journal_year 2014
_chemical_formula_sum 'C6 H15 Br2 Sb'
_chemical_formula_weight 368.75
_chemical_name_systematic
; 
 ? 
;
_space_group_IT_number 14
_symmetry_cell_setting monoclinic
_symmetry_space_group_name_Hall '-P 2ybc'
_symmetry_space_group_name_H-M 'P 1 21/c 1'
_atom_sites_solution_hydrogens geom
_atom_sites_solution_primary direct
_atom_sites_solution_secondary difmap
_audit_creation_method SHELXL-97
_cell_angle_alpha 90.00
_cell_angle_beta 96.575(3)
_cell_angle_gamma 90.00
_cell_formula_units_Z 4
_cell_length_a 11.5607(6)
_cell_length_b 10.8911(6)
_cell_length_c 8.6408(4)
_cell_measurement_reflns_used 9900
_cell_measurement_temperature 100(1)
_cell_measurement_theta_max 30.5
_cell_measurement_theta_min 2.55
_cell_volume 1080.80(10)
_computing_cell_refinement 'BRUKER D8 KAPPA APEX 2 Vers. 3.0-2009'
_computing_data_collection 'BRUKER D8 KAPPA APEX 2 Vers. 3.0-2009'
_computing_data_reduction 'BRUKER D8 KAPPA APEX 2 Vers. 3.0-2009'
_computing_molecular_graphics 'BRUKER AXS SHELXTL (c) 2008 / Vers. 2008/4'
_computing_publication_material 'BRUKER AXS SHELXTL (c) 2008 / Vers. 2008/4'
_computing_structure_refinement 'BRUKER AXS SHELXTL (c) 2008 / Vers. 2008/4'
_computing_structure_solution 'BRUKER D8 KAPPA APEX 2 Vers. 3.0-2009'
_diffrn_ambient_temperature 100(1)
_diffrn_detector_area_resol_mean 512
_diffrn_measured_fraction_theta_full 0.999
_diffrn_measured_fraction_theta_max 0.999
_diffrn_measurement_device_type
; 
 Bruker D8 KAPPA series II with APEX II area detector system
;
_diffrn_measurement_method
;
 Data collection strategy APEX 2/COSMO
;
_diffrn_radiation_monochromator 'Triumph Goebel mirror'
_diffrn_radiation_source 'fine-focus sealed tube'
_diffrn_radiation_type MoK\a
_diffrn_radiation_wavelength 0.71073
_diffrn_reflns_av_R_equivalents 0.0488
_diffrn_reflns_av_sigmaI/netI 0.0208
_diffrn_reflns_limit_h_max 16
_diffrn_reflns_limit_h_min -16
_diffrn_reflns_limit_k_max 15
_diffrn_reflns_limit_k_min 0
_diffrn_reflns_limit_l_max 12
_diffrn_reflns_limit_l_min 0
_diffrn_reflns_number 65251
_diffrn_reflns_theta_full 30.62
_diffrn_reflns_theta_max 30.62
_diffrn_reflns_theta_min 1.77
_exptl_absorpt_coefficient_mu 9.881
_exptl_absorpt_correction_T_max 0.4330
_exptl_absorpt_correction_T_min 0.1277
_exptl_absorpt_correction_type multi-scan
_exptl_absorpt_process_details
; 
 TWINABS - Bruker AXS scaling for twinned crystals - Version 2008/4
;
_exptl_crystal_colour colourless
_exptl_crystal_density_diffrn 2.266
_exptl_crystal_density_method 'not measured'
_exptl_crystal_description plate
_exptl_crystal_F_000 688
_exptl_crystal_size_max 0.10
_exptl_crystal_size_mid 0.05
_exptl_crystal_size_min 0.05
_refine_diff_density_max 0.746
_refine_diff_density_min -0.499
_refine_diff_density_rms 0.114
_refine_ls_extinction_method none
_refine_ls_goodness_of_fit_ref 1.090
_refine_ls_hydrogen_treatment constr
_refine_ls_matrix_type full
_refine_ls_number_parameters 85
_refine_ls_number_reflns 3328
_refine_ls_number_restraints 0
_refine_ls_restrained_S_all 1.090
_refine_ls_R_factor_all 0.0355
_refine_ls_R_factor_gt 0.0246
_refine_ls_shift/su_max 0.002
_refine_ls_shift/su_mean 0.000
_refine_ls_structure_factor_coef Fsqd
_refine_ls_weighting_details 'calc w=1/[\s^2^(Fo^2^)+(0.0174P)^2^+1.4831P] where P=(Fo^2^+2Fc^2^)/3'
_refine_ls_weighting_scheme calc
_refine_ls_wR_factor_gt 0.0451
_refine_ls_wR_factor_ref 0.0473
_reflns_number_gt 2856
_reflns_number_total 3328
_reflns_threshold_expression >2sigma(I)
_cod_data_source_file c4dt01940g2.cif
_cod_data_source_block she_276_twin4
_cod_depositor_comments 'Adding full bibliography for 7032014--7032016.cif.'
_cod_original_sg_symbol_H-M P21/c
_cod_database_code 7032015

loop_
_symmetry_equiv_pos_as_xyz
'x, y, z'
'-x, y+1/2, -z+1/2'
'-x, -y, -z'
'x, -y-1/2, z-1/2'

loop_
_atom_site_label
_atom_site_type_symbol
_atom_site_fract_x
_atom_site_fract_y
_atom_site_fract_z
_atom_site_U_iso_or_equiv
_atom_site_adp_type
_atom_site_occupancy
_atom_site_symmetry_multiplicity
_atom_site_calc_flag
_atom_site_refinement_flags
Sb1 Sb 0.731022(14) 0.011232(15) 0.158146(19) 0.01359(5) Uani 1 1 d .
Br1 Br 0.88081(2) 0.19229(2) 0.22715(3) 0.02320(7) Uani 1 1 d .
Br2 Br 0.58601(3) -0.17575(3) 0.09773(4) 0.02860(7) Uani 1 1 d .
C1 C 0.7289(2) 0.0483(3) -0.0838(3) 0.0196(5) Uani 1 1 d .
H1A H 0.6498 0.0335 -0.1375 0.023 Uiso 1 1 calc R
H1B H 0.7488 0.1356 -0.0989 0.023 Uiso 1 1 calc R
C2 C 0.8147(4) -0.0324(4) -0.1528(4) 0.0492(11) Uani 1 1 d .
H2A H 0.8907 -0.0263 -0.0903 0.074 Uiso 1 1 calc R
H2B H 0.8218 -0.0060 -0.2597 0.074 Uiso 1 1 calc R
H2C H 0.7877 -0.1177 -0.1535 0.074 Uiso 1 1 calc R
C3 C 0.6104(2) 0.0989(3) 0.2917(3) 0.0215(6) Uani 1 1 d .
H3A H 0.6089 0.1879 0.2681 0.026 Uiso 1 1 calc R
H3B H 0.5316 0.0658 0.2597 0.026 Uiso 1 1 calc R
C4 C 0.6397(3) 0.0813(3) 0.4665(3) 0.0267(6) Uani 1 1 d .
H4A H 0.6363 -0.0063 0.4917 0.040 Uiso 1 1 calc R
H4B H 0.5833 0.1263 0.5214 0.040 Uiso 1 1 calc R
H4C H 0.7182 0.1125 0.4989 0.040 Uiso 1 1 calc R
C5 C 0.8626(2) -0.1136(2) 0.2524(3) 0.0191(5) Uani 1 1 d .
H5A H 0.8450 -0.1961 0.2077 0.023 Uiso 1 1 calc R
H5B H 0.9383 -0.0872 0.2206 0.023 Uiso 1 1 calc R
C6 C 0.8732(3) -0.1224(3) 0.4284(3) 0.0256(6) Uani 1 1 d .
H6A H 0.8917 -0.0413 0.4737 0.038 Uiso 1 1 calc R
H6B H 0.9355 -0.1802 0.4646 0.038 Uiso 1 1 calc R
H6C H 0.7994 -0.1514 0.4607 0.038 Uiso 1 1 calc R

loop_
_atom_site_aniso_label
_atom_site_aniso_U_11
_atom_site_aniso_U_22
_atom_site_aniso_U_33
_atom_site_aniso_U_23
_atom_site_aniso_U_13
_atom_site_aniso_U_12
Sb1 0.01273(7) 0.01446(8) 0.01362(8) -0.00004(6) 0.00170(5) 0.00087(6)
Br1 0.01985(13) 0.01965(14) 0.02977(15) -0.00481(11) 0.00137(11) -0.00425(10)
Br2 0.02459(15) 0.02388(15) 0.03763(18) -0.00122(12) 0.00492(13) -0.01010(11)
C1 0.0191(12) 0.0239(13) 0.0153(12) 0.0038(10) 0.0005(10) -0.0006(10)
C2 0.074(3) 0.053(2) 0.0250(17) 0.0084(16) 0.0221(18) 0.035(2)
C3 0.0149(12) 0.0270(14) 0.0229(14) -0.0031(11) 0.0032(10) 0.0060(10)
C4 0.0258(14) 0.0331(16) 0.0220(14) -0.0019(12) 0.0061(12) 0.0100(12)
C5 0.0185(12) 0.0193(13) 0.0196(13) 0.0000(10) 0.0033(10) 0.0055(10)
C6 0.0261(14) 0.0310(16) 0.0195(14) 0.0035(12) 0.0009(11) 0.0113(12)

loop_
_atom_type_symbol
_atom_type_description
_atom_type_scat_dispersion_real
_atom_type_scat_dispersion_imag
_atom_type_scat_source
C C 0.0033 0.0016 'International Tables Vol C Tables 4.2.6.8 and 6.1.1.4'
H H 0.0000 0.0000 'International Tables Vol C Tables 4.2.6.8 and 6.1.1.4'
Br Br -0.2901 2.4595 'International Tables Vol C Tables 4.2.6.8 and 6.1.1.4'
Sb Sb -0.5866 1.5461 'International Tables Vol C Tables 4.2.6.8 and 6.1.1.4'

loop_
_geom_angle_atom_site_label_1
_geom_angle_atom_site_label_2
_geom_angle_atom_site_label_3
_geom_angle
C1 Sb1 C5 115.10(10)
C1 Sb1 C3 120.78(11)
C5 Sb1 C3 124.10(10)
C1 Sb1 Br1 90.77(8)
C5 Sb1 Br1 88.25(8)
C3 Sb1 Br1 89.77(8)
C1 Sb1 Br2 90.95(8)
C5 Sb1 Br2 89.58(8)
C3 Sb1 Br2 90.72(8)
Br1 Sb1 Br2 177.655(12)
C2 C1 Sb1 110.2(2)
C4 C3 Sb1 113.31(18)
C6 C5 Sb1 113.33(17)

loop_
_geom_bond_atom_site_label_1
_geom_bond_atom_site_label_2
_geom_bond_distance
Sb1 C1 2.127(3)
Sb1 C5 2.131(3)
Sb1 C3 2.134(3)
Sb1 Br1 2.6469(3)
Sb1 Br2 2.6513(3)
C1 C2 1.500(4)
C3 C4 1.522(4)
C5 C6 1.515(4)

loop_
_geom_torsion_atom_site_label_1
_geom_torsion_atom_site_label_2
_geom_torsion_atom_site_label_3
_geom_torsion_atom_site_label_4
_geom_torsion
C5 Sb1 C1 C2 6.2(3)
C3 Sb1 C1 C2 -175.1(2)
Br1 Sb1 C1 C2 94.7(2)
Br2 Sb1 C1 C2 -83.7(2)
C1 Sb1 C3 C4 -168.6(2)
C5 Sb1 C3 C4 9.9(3)
Br1 Sb1 C3 C4 -77.8(2)
Br2 Sb1 C3 C4 99.9(2)
C1 Sb1 C5 C6 171.07(19)
C3 Sb1 C5 C6 -7.5(3)
Br1 Sb1 C5 C6 81.0(2)
Br2 Sb1 C5 C6 -98.1(2)
